data_7021867
loop_
_publ_author_name
'Yabuuchi, Naoaki'
'Yamakawa, Yuto'
'Yoshii, Kazuhiro'
'Komaba, Shinichi'

_publ_section_title
;
 Low-temperature phase of Li2FeSiO4: crystal structure and a preliminary
 study of electrochemical behavior.
;
_journal_issue 9
_journal_name_full 'Dalton transactions (Cambridge, England : 2003)'
_journal_page_first 1846
_journal_page_last 1848
_journal_paper_doi 10.1039/c0dt01523g
_journal_volume 40
_journal_year 2011
_chemical_formula_sum 'Fe Li2 O4 Si'
_space_group_IT_number 31
_symmetry_Int_Tables_number 31
_symmetry_space_group_name_Hall 'P 2ac -2'
_symmetry_space_group_name_H-M 'P m n 21'
_cell_angle_alpha 90
_cell_angle_beta 90
_cell_angle_gamma 90
_cell_formula_units_Z 2
_cell_length_a 6.27758
_cell_length_b 5.35136
_cell_length_c 4.97208
_cell_volume 167.030
_pd_phase_name LT-Li2FeSiO4
_cod_data_source_file c0dt01523g.txt
_cod_data_source_block VESTA_phase_1
_cod_depositor_comments 'Adding full bibliography for 7021867.cif.'
_cod_original_formula_sum 'Li2 Fe Si O4'
_cod_database_code 7021867

loop_
_symmetry_equiv_pos_as_xyz
'x, y, z'
'-x+1/2, -y, z+1/2'
'x+1/2, -y, z+1/2'
'-x, y, z'

loop_
_atom_site_label
_atom_site_occupancy
_atom_site_fract_x
_atom_site_fract_y
_atom_site_fract_z
_atom_site_thermal_displace_type
_atom_site_B_iso_or_equiv
_atom_site_type_symbol
Li 1.0 0.24615 0.33081 0.00692 Biso 1.000 Li
Fe 1.0 0.50000 0.82806 -0.00199 Biso 0.300 Fe
Si 1.0 0 0.83175 0.00943 Biso 0.600 Si
O1 1.0 0.21837 0.68523 0.89528 Biso 0.700 O
O2 1.0 0 0.12537 0.92156 Biso 0.700 O
O3 1.0 0.50000 0.17326 0.84733 Biso 0.700 O
